data_4107664
loop_
_publ_author_name
'Wei Gao'
'Dongmei Cui'

_publ_section_title
;
 Highlycis-1,4 Selective Polymerization of Dienes with Homogeneous
 Ziegler-Natta Catalysts Based on NCN-Pincer Rare Earth Metal Dichloride
 Precursors
;
_journal_name_full 'Journal of the American Chemical Society'
_journal_page_first 4984
_journal_page_last 4991
_journal_paper_doi 10.1021/ja711146t
_journal_volume 130
_journal_year 2008
_chemical_formula_sum 'C36 H47 Cl2 N2 Nd O2'
_chemical_formula_weight 754.90
_chemical_name_systematic
; 
 ? 
;
_space_group_IT_number 15
_symmetry_cell_setting monoclinic
_symmetry_space_group_name_Hall '-C 2yc'
_symmetry_space_group_name_H-M 'C 1 2/c 1'
_atom_sites_solution_hydrogens geom
_atom_sites_solution_primary direct
_atom_sites_solution_secondary difmap
_audit_creation_method SHELXL-97
_cell_angle_alpha 90.00
_cell_angle_beta 100.9830(10)
_cell_angle_gamma 90.00
_cell_formula_units_Z 4
_cell_length_a 11.2551(7)
_cell_length_b 14.6513(9)
_cell_length_c 21.5504(14)
_cell_measurement_temperature 187(2)
_cell_volume 3488.6(4)
_computing_cell_refinement 'Bruker SMART'
_computing_data_collection 'Bruker SMART'
_computing_data_reduction 'Bruker SAINT'
_computing_molecular_graphics 'Bruker SHELXTL'
_computing_publication_material 'Bruker SHELXTL'
_computing_structure_refinement 'SHELXL-97 (Sheldrick, 1997)'
_computing_structure_solution 'SHELXS-97 (Sheldrick, 1990)'
_diffrn_ambient_temperature 187(2)
_diffrn_measured_fraction_theta_full 0.999
_diffrn_measured_fraction_theta_max 0.999
_diffrn_measurement_device_type 'CCD area detector'
_diffrn_measurement_method 'Phi and omega scan'
_diffrn_radiation_monochromator graphite
_diffrn_radiation_source 'fine-focus sealed tube'
_diffrn_radiation_type MoK\a
_diffrn_radiation_wavelength 0.71073
_diffrn_reflns_av_R_equivalents 0.0249
_diffrn_reflns_av_sigmaI/netI 0.0300
_diffrn_reflns_limit_h_max 11
_diffrn_reflns_limit_h_min -13
_diffrn_reflns_limit_k_max 18
_diffrn_reflns_limit_k_min -17
_diffrn_reflns_limit_l_max 26
_diffrn_reflns_limit_l_min -23
_diffrn_reflns_number 9657
_diffrn_reflns_theta_full 26.03
_diffrn_reflns_theta_max 26.03
_diffrn_reflns_theta_min 1.93
_exptl_absorpt_coefficient_mu 1.674
_exptl_absorpt_correction_T_max 0.8243
_exptl_absorpt_correction_T_min 0.7873
_exptl_absorpt_correction_type multi-scan
_exptl_crystal_colour yellow
_exptl_crystal_density_diffrn 1.437
_exptl_crystal_description block
_exptl_crystal_F_000 1548
_exptl_crystal_size_max 0.15
_exptl_crystal_size_mid 0.13
_exptl_crystal_size_min 0.12
_refine_diff_density_max 0.746
_refine_diff_density_min -0.388
_refine_diff_density_rms 0.087
_refine_ls_extinction_method none
_refine_ls_goodness_of_fit_ref 1.080
_refine_ls_hydrogen_treatment constr
_refine_ls_matrix_type full
_refine_ls_number_parameters 185
_refine_ls_number_reflns 3444
_refine_ls_number_restraints 144
_refine_ls_restrained_S_all 1.067
_refine_ls_R_factor_all 0.0321
_refine_ls_R_factor_gt 0.0291
_refine_ls_shift/su_max 0.001
_refine_ls_shift/su_mean 0.000
_refine_ls_structure_factor_coef Fsqd
_refine_ls_weighting_details 'calc w=1/[\s^2^(Fo^2^)+(0.0354P)^2^+4.4992P] where P=(Fo^2^+2Fc^2^)/3'
_refine_ls_weighting_scheme calc
_refine_ls_wR_factor_gt 0.0694
_refine_ls_wR_factor_ref 0.0710
_reflns_number_gt 3222
_reflns_number_total 3444
_reflns_threshold_expression >2sigma(I)
_cod_data_source_file ja711146t-file003_04.cif
_cod_data_source_block complex_5
_cod_database_code 4107664

loop_
_symmetry_equiv_pos_as_xyz
'x, y, z'
'-x, y, -z+1/2'
'x+1/2, y+1/2, z'
'-x+1/2, y+1/2, -z+1/2'
'-x, -y, -z'
'x, -y, z-1/2'
'-x+1/2, -y+1/2, -z'
'x+1/2, -y+1/2, z-1/2'

loop_
_atom_site_label
_atom_site_type_symbol
_atom_site_fract_x
_atom_site_fract_y
_atom_site_fract_z
_atom_site_U_iso_or_equiv
_atom_site_adp_type
_atom_site_occupancy
_atom_site_symmetry_multiplicity
_atom_site_calc_flag
_atom_site_refinement_flags
_atom_site_disorder_assembly
_atom_site_disorder_group
C17A C 0.304(2) 0.2703(14) 0.6790(9) 0.051(5) Uani 0.28(2) 1 d PU A 1
H17A H 0.2185 0.2521 0.6773 0.061 Uiso 0.28(2) 1 calc PR A 1
H17B H 0.3570 0.2180 0.6947 0.061 Uiso 0.28(2) 1 calc PR A 1
C17B C 0.2525(7) 0.2997(5) 0.6596(4) 0.043(2) Uani 0.72(2) 1 d PU A 2
H17C H 0.2337 0.2358 0.6694 0.052 Uiso 0.72(2) 1 calc PR A 2
H17D H 0.1757 0.3336 0.6467 0.052 Uiso 0.72(2) 1 calc PR A 2
C1 C 0.5000 0.7230 0.7500 0.026 Uani 1 2 d SU . .
C2 C 0.5689 0.7740 0.7991 0.026 Uani 1 1 d U . .
C3 C 0.5704 0.8698 0.7992 0.033 Uani 1 1 d U . .
H3 H 0.6196 0.9019 0.8329 0.039 Uiso 1 1 calc R . .
C4 C 0.5000 0.9171(3) 0.7500 0.0337(8) Uani 1 2 d SU . .
H4 H 0.5000 0.9819 0.7500 0.040 Uiso 1 2 calc SR . .
C5 C 0.6356(2) 0.72274(19) 0.85214(13) 0.0271(6) Uani 1 1 d U . .
H5 H 0.6826 0.7548 0.8866 0.032 Uiso 1 1 calc R . .
C6 C 0.6879(3) 0.59268(19) 0.91199(13) 0.0270(6) Uani 1 1 d U . .
C7 C 0.6305(3) 0.5994(2) 0.96442(14) 0.0298(6) Uani 1 1 d U . .
C8 C 0.6822(3) 0.5533(2) 1.01969(15) 0.0382(8) Uani 1 1 d U . .
H8 H 0.6453 0.5572 1.0557 0.046 Uiso 1 1 calc R . .
C9 C 0.7862(3) 0.5021(2) 1.02289(16) 0.0443(9) Uani 1 1 d U . .
H9 H 0.8199 0.4708 1.0607 0.053 Uiso 1 1 calc R . .
C10 C 0.8411(3) 0.4967(2) 0.97099(17) 0.0413(8) Uani 1 1 d U . .
H10 H 0.9126 0.4614 0.9737 0.050 Uiso 1 1 calc R . .
C11 C 0.7940(3) 0.54179(19) 0.91466(15) 0.0308(7) Uani 1 1 d U . .
C12 C 0.5146(3) 0.6525(2) 0.96318(14) 0.0355(7) Uani 1 1 d U . .
H12A H 0.4609 0.6169 0.9855 0.043 Uiso 1 1 calc R . .
H12B H 0.4726 0.6599 0.9187 0.043 Uiso 1 1 calc R . .
C13 C 0.5353(3) 0.7465(2) 0.99371(18) 0.0500(9) Uani 1 1 d U . .
H13A H 0.5811 0.7401 1.0370 0.075 Uiso 1 1 calc R . .
H13B H 0.4571 0.7753 0.9946 0.075 Uiso 1 1 calc R . .
H13C H 0.5811 0.7846 0.9691 0.075 Uiso 1 1 calc R . .
C14 C 0.8568(3) 0.5372(2) 0.85867(16) 0.0371(7) Uani 1 1 d U . .
H14A H 0.7950 0.5310 0.8195 0.045 Uiso 1 1 calc R . .
H14B H 0.9086 0.4821 0.8626 0.045 Uiso 1 1 calc R . .
C15 C 0.9347(3) 0.6212(3) 0.85299(19) 0.0531(10) Uani 1 1 d U . .
H15A H 0.8833 0.6758 0.8472 0.080 Uiso 1 1 calc R . .
H15B H 0.9743 0.6141 0.8165 0.080 Uiso 1 1 calc R . .
H15C H 0.9962 0.6277 0.8915 0.080 Uiso 1 1 calc R . .
C16 C 0.3327(3) 0.3452(2) 0.71708(17) 0.0467(8) Uani 1 1 d U . .
H16A H 0.3813 0.3255 0.7581 0.056 Uiso 1 1 calc R A 1
H16B H 0.2574 0.3734 0.7254 0.056 Uiso 1 1 calc R A 1
C18 C 0.3249(3) 0.3029(2) 0.61002(17) 0.0480(9) Uani 1 1 d U . .
H18A H 0.3531 0.2522 0.5861 0.058 Uiso 1 1 calc R A 1
H18B H 0.2510 0.3303 0.5846 0.058 Uiso 1 1 calc R A 1
C19 C 0.4235(3) 0.3736(2) 0.63036(15) 0.0355(7) Uani 1 1 d U A .
H19A H 0.5044 0.3447 0.6372 0.043 Uiso 1 1 calc R . .
H19B H 0.4201 0.4216 0.5977 0.043 Uiso 1 1 calc R . .
Cl1 Cl 0.32292(7) 0.53897(5) 0.81727(4) 0.03659(18) Uani 1 1 d U A .
N1 N 0.6327(2) 0.63488(16) 0.85372(11) 0.0261(5) Uani 1 1 d U A .
Nd1 Nd 0.5000 0.552179(13) 0.7500 0.02344(8) Uani 1 2 d SU . .
O1 O 0.40034(18) 0.41253(14) 0.68889(9) 0.0310(5) Uani 1 1 d U A .

loop_
_atom_site_aniso_label
_atom_site_aniso_U_11
_atom_site_aniso_U_22
_atom_site_aniso_U_33
_atom_site_aniso_U_23
_atom_site_aniso_U_13
_atom_site_aniso_U_12
C17A 0.055(9) 0.040(7) 0.059(8) 0.004(6) 0.014(6) -0.013(6)
C17B 0.041(3) 0.033(3) 0.057(4) -0.007(3) 0.011(3) -0.007(2)
C1 0.030 0.023 0.025 0.000 0.008 0.000
C2 0.030 0.024 0.026 -0.002 0.013 -0.002
C3 0.043 0.027 0.032 -0.008 0.019 -0.006
C4 0.0515(17) 0.0167(11) 0.039(2) 0.000 0.0223(19) 0.000
C5 0.0279(14) 0.0296(15) 0.0250(14) -0.0066(12) 0.0084(11) -0.0038(12)
C6 0.0285(15) 0.0252(14) 0.0259(14) -0.0026(12) 0.0014(11) -0.0050(12)
C7 0.0322(15) 0.0284(15) 0.0280(15) -0.0034(12) 0.0033(12) -0.0067(12)
C8 0.0470(19) 0.0394(18) 0.0270(16) -0.0012(13) 0.0038(13) -0.0068(15)
C9 0.050(2) 0.0396(19) 0.0368(18) 0.0068(15) -0.0085(15) -0.0027(16)
C10 0.0345(17) 0.0334(18) 0.050(2) -0.0042(15) -0.0059(14) 0.0005(14)
C11 0.0273(15) 0.0289(15) 0.0344(16) -0.0078(12) 0.0016(12) -0.0048(12)
C12 0.0364(16) 0.0438(18) 0.0277(15) -0.0035(14) 0.0095(12) -0.0025(14)
C13 0.057(2) 0.045(2) 0.054(2) -0.0069(17) 0.0242(17) 0.0039(17)
C14 0.0298(16) 0.0363(17) 0.0453(19) -0.0126(14) 0.0071(14) -0.0015(13)
C15 0.052(2) 0.051(2) 0.063(2) -0.0166(18) 0.0296(18) -0.0113(17)
C16 0.057(2) 0.0405(19) 0.0447(19) 0.0005(16) 0.0142(16) -0.0169(17)
C18 0.047(2) 0.0397(19) 0.053(2) -0.0140(17) -0.0008(16) 0.0027(16)
C19 0.0435(18) 0.0338(16) 0.0304(16) -0.0034(13) 0.0100(13) 0.0032(14)
Cl1 0.0400(4) 0.0392(4) 0.0342(4) -0.0038(3) 0.0164(3) -0.0054(3)
N1 0.0277(12) 0.0287(13) 0.0222(12) -0.0040(10) 0.0059(9) -0.0009(10)
Nd1 0.02910(13) 0.02008(12) 0.02143(12) 0.000 0.00555(8) 0.000
O1 0.0356(11) 0.0278(10) 0.0315(11) -0.0034(9) 0.0109(9) -0.0053(9)

loop_
_atom_type_symbol
_atom_type_description
_atom_type_scat_dispersion_real
_atom_type_scat_dispersion_imag
_atom_type_scat_source
C C 0.0033 0.0016 'International Tables Vol C Tables 4.2.6.8 and 6.1.1.4'
H H 0.0000 0.0000 'International Tables Vol C Tables 4.2.6.8 and 6.1.1.4'
N N 0.0061 0.0033 'International Tables Vol C Tables 4.2.6.8 and 6.1.1.4'
O O 0.0106 0.0060 'International Tables Vol C Tables 4.2.6.8 and 6.1.1.4'
Cl Cl 0.1484 0.1585 'International Tables Vol C Tables 4.2.6.8 and 6.1.1.4'
Nd Nd -0.1943 3.0179 'International Tables Vol C Tables 4.2.6.8 and 6.1.1.4'

loop_
_geom_angle_atom_site_label_1
_geom_angle_atom_site_label_2
_geom_angle_atom_site_label_3
_geom_angle
_geom_angle_site_symmetry_1
_geom_angle_site_symmetry_3
C16 C17A C18 104.6(10) . .
C16 C17A H17A 110.8 . .
C18 C17A H17A 110.8 . .
C16 C17A H17B 110.8 . .
C18 C17A H17B 110.8 . .
H17A C17A H17B 108.9 . .
C18 C17B C16 104.5(4) . .
C18 C17B H17C 110.9 . .
C16 C17B H17C 110.9 . .
C18 C17B H17D 110.9 . .
C16 C17B H17D 110.9 . .
H17C C17B H17D 108.9 . .
C2 C1 C2 115.7 . 2_656
C2 C1 Nd1 122.149(2) . .
C2 C1 Nd1 122.149(2) 2_656 .
C1 C2 C3 122.5 . .
C1 C2 C5 116.63(11) . .
C3 C2 C5 120.80(11) . .
C4 C3 C2 119.71(15) . .
C4 C3 H3 120.1 . .
C2 C3 H3 120.1 . .
C3 C4 C3 119.8(3) 2_656 .
C3 C4 H4 120.1 2_656 .
C3 C4 H4 120.1 . .
N1 C5 C2 121.7(2) . .
N1 C5 H5 119.1 . .
C2 C5 H5 119.1 . .
C11 C6 C7 121.5(3) . .
C11 C6 N1 119.4(3) . .
C7 C6 N1 119.0(3) . .
C8 C7 C6 118.1(3) . .
C8 C7 C12 118.8(3) . .
C6 C7 C12 123.2(3) . .
C9 C8 C7 121.1(3) . .
C9 C8 H8 119.4 . .
C7 C8 H8 119.4 . .
C10 C9 C8 119.8(3) . .
C10 C9 H9 120.1 . .
C8 C9 H9 120.1 . .
C9 C10 C11 121.6(3) . .
C9 C10 H10 119.2 . .
C11 C10 H10 119.2 . .
C10 C11 C6 117.9(3) . .
C10 C11 C14 121.1(3) . .
C6 C11 C14 121.0(3) . .
C7 C12 C13 113.3(3) . .
C7 C12 H12A 108.9 . .
C13 C12 H12A 108.9 . .
C7 C12 H12B 108.9 . .
C13 C12 H12B 108.9 . .
H12A C12 H12B 107.7 . .
C12 C13 H13A 109.5 . .
C12 C13 H13B 109.5 . .
H13A C13 H13B 109.5 . .
C12 C13 H13C 109.5 . .
H13A C13 H13C 109.5 . .
H13B C13 H13C 109.5 . .
C11 C14 C15 113.0(3) . .
C11 C14 H14A 109.0 . .
C15 C14 H14A 109.0 . .
C11 C14 H14B 109.0 . .
C15 C14 H14B 109.0 . .
H14A C14 H14B 107.8 . .
C14 C15 H15A 109.5 . .
C14 C15 H15B 109.5 . .
H15A C15 H15B 109.5 . .
C14 C15 H15C 109.5 . .
H15A C15 H15C 109.5 . .
H15B C15 H15C 109.5 . .
C17A C16 O1 112.2(7) . .
C17A C16 C17B 30.2(10) . .
O1 C16 C17B 103.5(3) . .
C17A C16 H16A 109.2 . .
O1 C16 H16A 109.2 . .
C17B C16 H16A 137.0 . .
C17A C16 H16B 109.2 . .
O1 C16 H16B 109.2 . .
C17B C16 H16B 86.3 . .
H16A C16 H16B 107.9 . .
C17B C18 C19 106.8(3) . .
C17B C18 C17A 28.5(8) . .
C19 C18 C17A 99.4(6) . .
C17B C18 H18A 129.3 . .
C19 C18 H18A 111.9 . .
C17A C18 H18A 111.9 . .
C17B C18 H18B 83.8 . .
C19 C18 H18B 111.9 . .
C17A C18 H18B 111.9 . .
H18A C18 H18B 109.6 . .
O1 C19 C18 106.0(3) . .
O1 C19 H19A 110.5 . .
C18 C19 H19A 110.5 . .
O1 C19 H19B 110.5 . .
C18 C19 H19B 110.5 . .
H19A C19 H19B 108.7 . .
C5 N1 C6 116.5(2) . .
C5 N1 Nd1 115.82(18) . .
C6 N1 Nd1 127.32(17) . .
C1 Nd1 O1 142.70(5) . .
C1 Nd1 O1 142.70(5) . 2_656
O1 Nd1 O1 74.61(9) . 2_656
C1 Nd1 Cl1 94.132(17) . 2_656
O1 Nd1 Cl1 87.84(5) . 2_656
O1 Nd1 Cl1 85.58(5) 2_656 2_656
C1 Nd1 Cl1 94.132(17) . .
O1 Nd1 Cl1 85.58(5) . .
O1 Nd1 Cl1 87.84(5) 2_656 .
Cl1 Nd1 Cl1 171.74(3) 2_656 .
C1 Nd1 N1 63.59(5) . .
O1 Nd1 N1 153.03(7) . .
O1 Nd1 N1 79.41(7) 2_656 .
Cl1 Nd1 N1 97.33(5) 2_656 .
Cl1 Nd1 N1 86.35(5) . .
C1 Nd1 N1 63.59(5) . 2_656
O1 Nd1 N1 79.41(7) . 2_656
O1 Nd1 N1 153.03(7) 2_656 2_656
Cl1 Nd1 N1 86.35(5) 2_656 2_656
Cl1 Nd1 N1 97.33(5) . 2_656
N1 Nd1 N1 127.19(10) . 2_656
C16 O1 C19 107.0(2) . .
C16 O1 Nd1 122.66(18) . .
C19 O1 Nd1 128.60(17) . .

loop_
_geom_bond_atom_site_label_1
_geom_bond_atom_site_label_2
_geom_bond_distance
_geom_bond_site_symmetry_2
C17A C16 1.373(15) .
C17A C18 1.622(18) .
C17A H17A 0.9900 .
C17A H17B 0.9900 .
C17B C18 1.464(7) .
C17B C16 1.539(7) .
C17B H17C 0.9900 .
C17B H17D 0.9900 .
C1 C2 1.4019 .
C1 C2 1.4019 2_656
C1 Nd1 2.5033(3) .
C2 C3 1.4037 .
C2 C5 1.451(3) .
C3 C4 1.383(2) .
C3 H3 0.9500 .
C4 C3 1.383(2) 2_656
C4 H4 0.9500 .
C5 N1 1.288(4) .
C5 H5 0.9500 .
C6 C11 1.400(4) .
C6 C7 1.408(4) .
C6 N1 1.431(4) .
C7 C8 1.396(4) .
C7 C12 1.515(4) .
C8 C9 1.380(5) .
C8 H8 0.9500 .
C9 C10 1.379(5) .
C9 H9 0.9500 .
C10 C11 1.395(4) .
C10 H10 0.9500 .
C11 C14 1.511(5) .
C12 C13 1.525(4) .
C12 H12A 0.9900 .
C12 H12B 0.9900 .
C13 H13A 0.9800 .
C13 H13B 0.9800 .
C13 H13C 0.9800 .
C14 C15 1.530(5) .
C14 H14A 0.9900 .
C14 H14B 0.9900 .
C15 H15A 0.9800 .
C15 H15B 0.9800 .
C15 H15C 0.9800 .
C16 O1 1.448(4) .
C16 H16A 0.9900 .
C16 H16B 0.9900 .
C18 C19 1.521(5) .
C18 H18A 0.9900 .
C18 H18B 0.9900 .
C19 O1 1.452(3) .
C19 H19A 0.9900 .
C19 H19B 0.9900 .
Cl1 Nd1 2.6856(8) .
N1 Nd1 2.724(2) .
Nd1 O1 2.572(2) .
Nd1 O1 2.5722(19) 2_656
Nd1 Cl1 2.6856(8) 2_656
Nd1 N1 2.724(2) 2_656
